data_4076705
loop_
_publ_author_name
'Chen, Guizhu'
'Deng, Mingli'
'Lee, Chee Keong'
'Leong, Weng Kee'

_publ_section_title
;
 Nucleophilic Addition Reactions of the Osmium&#x2212;Antimony Cluster
 (\m-H)Os3(CO)9(\m3-C6H4)(\m-SbPh2):&#x00A0; Orthometalation of
 Triphenylphosphine at Ambient Temperature
;
_journal_issue 6
_journal_name_full Organometallics
_journal_page_first 1227
_journal_paper_doi 10.1021/om010959a
_journal_volume 21
_journal_year 2002
_chemical_formula_sum 'C34 H26 O8 Os3 P Sb'
_chemical_formula_weight 1285.87
_chemical_name_systematic
; 
 ? 
;
_space_group_IT_number 2
_symmetry_cell_setting triclinic
_symmetry_space_group_name_Hall '-P 1'
_symmetry_space_group_name_H-M 'P -1'
_atom_sites_solution_hydrogens geom
_atom_sites_solution_primary direct
_atom_sites_solution_secondary difmap
_audit_creation_method SHELXL-97
_cell_angle_alpha 76.96
_cell_angle_beta 76.4430(10)
_cell_angle_gamma 61.9820(10)
_cell_formula_units_Z 2
_cell_length_a 10.4650(2)
_cell_length_b 10.5676(2)
_cell_length_c 18.7774(3)
_cell_measurement_temperature 293(2)
_cell_volume 1765.92(6)
_computing_structure_refinement 'SHELXL-97 (Sheldrick, 1997)'
_computing_structure_solution 'SHELXS-97 (Sheldrick, 1990)'
_diffrn_ambient_temperature 293(2)
_diffrn_measured_fraction_theta_full 0.870
_diffrn_measured_fraction_theta_max 0.870
_diffrn_radiation_monochromator graphite
_diffrn_radiation_source 'fine-focus sealed tube'
_diffrn_radiation_type MoK\a
_diffrn_radiation_wavelength 0.71073
_diffrn_reflns_av_R_equivalents 0.0298
_diffrn_reflns_av_sigmaI/netI 0.0409
_diffrn_reflns_limit_h_max 13
_diffrn_reflns_limit_h_min -13
_diffrn_reflns_limit_k_max 14
_diffrn_reflns_limit_k_min -13
_diffrn_reflns_limit_l_max 25
_diffrn_reflns_limit_l_min 0
_diffrn_reflns_number 14981
_diffrn_reflns_theta_full 29.24
_diffrn_reflns_theta_max 29.24
_diffrn_reflns_theta_min 2.20
_exptl_absorpt_coefficient_mu 11.608
_exptl_absorpt_correction_T_max 0.121436
_exptl_absorpt_correction_T_min 0.057538
_exptl_absorpt_correction_type SADABS
_exptl_crystal_colour yellow
_exptl_crystal_density_diffrn 2.418
_exptl_crystal_density_method 'not measured'
_exptl_crystal_description 'irregular block'
_exptl_crystal_F_000 1176
_exptl_crystal_size_max 0.38
_exptl_crystal_size_mid 0.38
_exptl_crystal_size_min 0.24
_refine_diff_density_max 1.377
_refine_diff_density_min -2.150
_refine_diff_density_rms 0.220
_refine_ls_extinction_method none
_refine_ls_goodness_of_fit_ref 1.125
_refine_ls_hydrogen_treatment mixed
_refine_ls_matrix_type full
_refine_ls_number_parameters 427
_refine_ls_number_reflns 8373
_refine_ls_number_restraints 2
_refine_ls_restrained_S_all 1.124
_refine_ls_R_factor_all 0.0425
_refine_ls_R_factor_gt 0.0352
_refine_ls_shift/su_max 0.015
_refine_ls_shift/su_mean 0.001
_refine_ls_structure_factor_coef Fsqd
_refine_ls_weighting_details 'calc w=1/[\s^2^(Fo^2^)+(0.0326P)^2^+5.1978P] where P=(Fo^2^+2Fc^2^)/3'
_refine_ls_weighting_scheme calc
_refine_ls_wR_factor_gt 0.0821
_refine_ls_wR_factor_ref 0.0867
_reflns_number_gt 7382
_reflns_number_total 8373
_reflns_threshold_expression >2sigma(I)
_cod_data_source_file om010959a.cif
_cod_data_source_block don1
_cod_depositor_comments
;
The following automatic conversions were performed:

'_symmetry_cell_setting' value 'Triclinic' changed to 'triclinic'
according to /home/saulius/struct/CIF-dictionaries/cif_core.dic
dictionary named 'cif_core.dic' version 2.4.1 from 2010-06-29.

Automatic conversion script
Id: cif_fix_values 1715 2011-07-08 13:25:40Z adriana 
;
_cod_original_cell_volume 1765.94(6)
_cod_original_sg_symbol_H-M P-1
_cod_database_code 4076705

loop_
_symmetry_equiv_pos_as_xyz
'x, y, z'
'-x, -y, -z'

loop_
_atom_site_label
_atom_site_type_symbol
_atom_site_fract_x
_atom_site_fract_y
_atom_site_fract_z
_atom_site_U_iso_or_equiv
_atom_site_adp_type
_atom_site_occupancy
_atom_site_symmetry_multiplicity
_atom_site_calc_flag
_atom_site_refinement_flags
Os1 Os 0.32451(3) 0.49514(3) 0.166901(13) 0.03393(7) Uani 1 1 d .
Os2 Os 0.56750(3) 0.43581(3) 0.322939(13) 0.03202(7) Uani 1 1 d D
Os3 Os 0.25817(3) 0.49006(3) 0.325384(13) 0.03204(7) Uani 1 1 d D
Sb4 Sb 0.55723(5) 0.52090(4) 0.17913(2) 0.03195(10) Uani 1 1 d .
H23 H 0.3782(11) 0.5759(5) 0.320(4) 0.040 Uiso 1 1 d D
P1 P 0.10116(19) 0.73504(18) 0.32101(9) 0.0355(4) Uani 1 1 d .
O11 O 0.0599(8) 0.4479(9) 0.1622(4) 0.086(2) Uani 1 1 d .
O12 O 0.4873(7) 0.3442(7) 0.0303(3) 0.0661(17) Uani 1 1 d .
O13 O 0.1802(7) 0.8027(7) 0.0855(4) 0.0702(18) Uani 1 1 d .
O21 O 0.5540(8) 0.3317(8) 0.4900(3) 0.0730(19) Uani 1 1 d .
O22 O 0.8872(6) 0.2138(7) 0.2902(4) 0.0674(17) Uani 1 1 d .
O23 O 0.6358(8) 0.6801(7) 0.3380(4) 0.0715(18) Uani 1 1 d .
O31 O -0.0041(7) 0.4359(8) 0.3302(4) 0.0739(19) Uani 1 1 d .
O32 O 0.2168(9) 0.4348(8) 0.4943(3) 0.078(2) Uani 1 1 d .
C1 C -0.0527(9) 0.8028(10) 0.2714(5) 0.059(2) Uani 1 1 d .
H1A H -0.0175 0.7778 0.2220 0.089 Uiso 1 1 calc R
H1B H -0.1045 0.9060 0.2693 0.089 Uiso 1 1 calc R
H1C H -0.1173 0.7603 0.2964 0.089 Uiso 1 1 calc R
C2 C 0.1852(9) 0.8575(8) 0.2804(5) 0.055(2) Uani 1 1 d .
H2A H 0.2686 0.8303 0.3037 0.082 Uiso 1 1 calc R
H2B H 0.1154 0.9548 0.2878 0.082 Uiso 1 1 calc R
H2C H 0.2159 0.8518 0.2284 0.082 Uiso 1 1 calc R
C11 C 0.1564(9) 0.4656(10) 0.1671(5) 0.055(2) Uani 1 1 d .
C12 C 0.4293(8) 0.3999(8) 0.0804(4) 0.0428(16) Uani 1 1 d .
C13 C 0.2349(8) 0.6888(8) 0.1161(4) 0.0441(16) Uani 1 1 d .
C21 C 0.5540(8) 0.3712(8) 0.4284(4) 0.0432(16) Uani 1 1 d .
C22 C 0.7669(8) 0.2970(8) 0.3040(4) 0.0444(16) Uani 1 1 d .
C23 C 0.6138(9) 0.5891(8) 0.3321(4) 0.0454(17) Uani 1 1 d .
C31 C 0.0980(9) 0.4547(9) 0.3264(4) 0.0491(18) Uani 1 1 d .
C32 C 0.2368(9) 0.4522(8) 0.4302(4) 0.0456(17) Uani 1 1 d .
C101 C 0.4051(6) 0.3079(7) 0.2497(3) 0.0313(13) Uani 1 1 d .
C102 C 0.4853(7) 0.2894(7) 0.3076(3) 0.0332(13) Uani 1 1 d .
C103 C 0.5329(8) 0.1514(7) 0.3548(4) 0.0395(15) Uani 1 1 d .
H10A H 0.5827 0.1378 0.3930 0.047 Uiso 1 1 calc R
C104 C 0.5084(9) 0.0413(8) 0.3461(5) 0.0488(18) Uani 1 1 d .
H10B H 0.5434 -0.0463 0.3768 0.059 Uiso 1 1 calc R
C105 C 0.4304(9) 0.0601(8) 0.2906(5) 0.0499(19) Uani 1 1 d .
H10C H 0.4145 -0.0156 0.2838 0.060 Uiso 1 1 calc R
C106 C 0.3780(9) 0.1879(8) 0.2467(4) 0.0466(17) Uani 1 1 d .
H10D H 0.3208 0.1992 0.2125 0.056 Uiso 1 1 calc R
C111 C 0.0164(9) 0.7916(7) 0.4125(4) 0.0457(17) Uani 1 1 d .
C112 C 0.1012(11) 0.7883(11) 0.4584(5) 0.068(3) Uani 1 1 d .
H11A H 0.2005 0.7603 0.4418 0.081 Uiso 1 1 calc R
C113 C 0.0437(16) 0.8255(12) 0.5294(6) 0.092(4) Uani 1 1 d .
H11B H 0.1026 0.8237 0.5602 0.110 Uiso 1 1 calc R
C114 C -0.1060(17) 0.8657(12) 0.5533(6) 0.094(4) Uani 1 1 d .
H11C H -0.1471 0.8876 0.6011 0.113 Uiso 1 1 calc R
C115 C -0.1890(14) 0.8724(14) 0.5074(7) 0.095(4) Uani 1 1 d .
H11D H -0.2888 0.9027 0.5231 0.114 Uiso 1 1 calc R
C116 C -0.1304(10) 0.8355(11) 0.4372(5) 0.070(3) Uani 1 1 d .
H11E H -0.1907 0.8403 0.4063 0.085 Uiso 1 1 calc R
C411 C 0.7492(7) 0.3763(7) 0.1169(4) 0.0368(14) Uani 1 1 d .
C412 C 0.8388(9) 0.4197(9) 0.0610(4) 0.0490(18) Uani 1 1 d .
H41A H 0.8147 0.5176 0.0475 0.059 Uiso 1 1 calc R
C413 C 0.9655(9) 0.3170(10) 0.0247(5) 0.061(2) Uani 1 1 d .
H41B H 1.0257 0.3472 -0.0124 0.073 Uiso 1 1 calc R
C414 C 1.0018(9) 0.1717(10) 0.0433(5) 0.060(2) Uani 1 1 d .
H41C H 1.0869 0.1037 0.0195 0.072 Uiso 1 1 calc R
C415 C 0.9107(9) 0.1276(9) 0.0976(5) 0.056(2) Uani 1 1 d .
H41D H 0.9340 0.0296 0.1097 0.067 Uiso 1 1 calc R
C416 C 0.7847(8) 0.2284(8) 0.1341(4) 0.0474(18) Uani 1 1 d .
H41E H 0.7236 0.1977 0.1702 0.057 Uiso 1 1 calc R
C421 C 0.5829(8) 0.7176(7) 0.1435(4) 0.0400(15) Uani 1 1 d .
C422 C 0.7057(9) 0.7187(9) 0.1535(4) 0.0489(18) Uani 1 1 d .
H42A H 0.7775 0.6351 0.1749 0.059 Uiso 1 1 calc R
C423 C 0.7260(10) 0.8438(10) 0.1320(5) 0.057(2) Uani 1 1 d .
H42B H 0.8119 0.8429 0.1384 0.069 Uiso 1 1 calc R
C424 C 0.6195(12) 0.9682(9) 0.1016(5) 0.062(2) Uani 1 1 d .
H42C H 0.6325 1.0521 0.0873 0.074 Uiso 1 1 calc R
C425 C 0.4956(11) 0.9675(8) 0.0927(5) 0.059(2) Uani 1 1 d .
H42D H 0.4228 1.0523 0.0728 0.071 Uiso 1 1 calc R
C426 C 0.4740(9) 0.8440(8) 0.1124(4) 0.0498(18) Uani 1 1 d .
H42E H 0.3887 0.8450 0.1051 0.060 Uiso 1 1 calc R

loop_
_atom_site_aniso_label
_atom_site_aniso_U_11
_atom_site_aniso_U_22
_atom_site_aniso_U_33
_atom_site_aniso_U_23
_atom_site_aniso_U_13
_atom_site_aniso_U_12
Os1 0.02856(14) 0.03397(14) 0.03516(12) -0.00913(10) -0.00544(9) -0.00817(11)
Os2 0.02941(14) 0.02763(13) 0.03520(12) -0.00743(9) -0.00591(9) -0.00757(10)
Os3 0.02697(13) 0.02758(12) 0.03544(12) -0.00849(9) 0.00010(9) -0.00732(10)
Sb4 0.0279(2) 0.0273(2) 0.0355(2) -0.00591(15) -0.00278(16) -0.00807(17)
P1 0.0278(8) 0.0309(8) 0.0390(8) -0.0091(6) -0.0014(6) -0.0054(7)
O11 0.052(4) 0.120(7) 0.106(6) -0.020(5) -0.025(4) -0.045(4)
O12 0.078(4) 0.064(4) 0.047(3) -0.026(3) 0.000(3) -0.021(3)
O13 0.074(4) 0.044(3) 0.076(4) 0.003(3) -0.038(4) -0.005(3)
O21 0.077(5) 0.080(5) 0.046(3) -0.002(3) -0.021(3) -0.019(4)
O22 0.038(3) 0.065(4) 0.077(4) -0.024(3) -0.016(3) 0.005(3)
O23 0.096(5) 0.063(4) 0.078(4) -0.020(3) -0.012(4) -0.049(4)
O31 0.050(4) 0.084(5) 0.094(5) -0.008(4) -0.006(3) -0.038(4)
O32 0.099(5) 0.077(5) 0.043(3) -0.007(3) 0.003(3) -0.032(4)
C1 0.039(4) 0.060(5) 0.061(5) -0.016(4) -0.020(4) 0.001(4)
C2 0.051(5) 0.032(4) 0.069(5) -0.009(3) 0.008(4) -0.016(4)
C11 0.038(4) 0.062(5) 0.055(4) -0.007(4) -0.013(3) -0.012(4)
C12 0.045(4) 0.039(4) 0.043(3) -0.010(3) -0.011(3) -0.014(3)
C13 0.038(4) 0.040(4) 0.046(4) -0.012(3) -0.012(3) -0.006(3)
C21 0.045(4) 0.041(4) 0.040(3) -0.009(3) -0.009(3) -0.013(3)
C22 0.042(4) 0.044(4) 0.042(3) -0.010(3) -0.011(3) -0.011(4)
C23 0.050(5) 0.036(4) 0.049(4) -0.009(3) -0.012(3) -0.015(3)
C31 0.042(4) 0.043(4) 0.057(4) -0.011(3) -0.001(3) -0.015(4)
C32 0.046(4) 0.038(4) 0.043(4) -0.001(3) -0.004(3) -0.013(3)
C101 0.021(3) 0.029(3) 0.039(3) -0.015(2) 0.000(2) -0.005(2)
C102 0.027(3) 0.028(3) 0.038(3) -0.010(2) 0.003(2) -0.007(3)
C103 0.037(4) 0.029(3) 0.047(4) -0.004(3) -0.006(3) -0.010(3)
C104 0.043(4) 0.029(3) 0.062(4) -0.009(3) -0.003(3) -0.007(3)
C105 0.050(5) 0.030(4) 0.070(5) -0.013(3) 0.000(4) -0.019(3)
C106 0.044(4) 0.043(4) 0.058(4) -0.020(3) -0.005(3) -0.018(3)
C111 0.050(4) 0.029(3) 0.046(4) -0.009(3) 0.003(3) -0.010(3)
C112 0.061(6) 0.074(6) 0.057(5) -0.023(5) -0.010(4) -0.014(5)
C113 0.126(11) 0.077(7) 0.057(5) -0.025(5) -0.020(6) -0.022(7)
C114 0.139(12) 0.057(6) 0.050(5) -0.020(5) 0.022(7) -0.025(7)
C115 0.083(8) 0.109(10) 0.074(7) -0.035(7) 0.042(6) -0.042(7)
C116 0.048(5) 0.080(7) 0.072(6) -0.024(5) 0.017(4) -0.024(5)
C411 0.031(3) 0.036(3) 0.040(3) -0.008(3) -0.003(3) -0.011(3)
C412 0.047(4) 0.048(4) 0.050(4) -0.011(3) 0.002(3) -0.022(4)
C413 0.046(5) 0.065(6) 0.068(5) -0.021(4) 0.017(4) -0.028(4)
C414 0.042(5) 0.058(5) 0.064(5) -0.028(4) 0.011(4) -0.009(4)
C415 0.048(5) 0.034(4) 0.067(5) -0.016(4) -0.002(4) -0.003(3)
C416 0.042(4) 0.043(4) 0.047(4) -0.011(3) 0.006(3) -0.014(3)
C421 0.047(4) 0.031(3) 0.037(3) -0.006(3) -0.001(3) -0.015(3)
C422 0.043(4) 0.045(4) 0.056(4) -0.002(3) -0.011(3) -0.018(4)
C423 0.063(5) 0.060(5) 0.066(5) -0.008(4) -0.011(4) -0.040(5)
C424 0.096(8) 0.041(4) 0.055(4) -0.004(3) -0.007(5) -0.038(5)
C425 0.072(6) 0.033(4) 0.058(5) 0.000(3) -0.009(4) -0.014(4)
C426 0.052(5) 0.040(4) 0.049(4) -0.002(3) -0.009(3) -0.016(4)

loop_
_atom_type_symbol
_atom_type_description
_atom_type_scat_dispersion_real
_atom_type_scat_dispersion_imag
_atom_type_scat_source
C C 0.0033 0.0016 'International Tables Vol C Tables 4.2.6.8 and 6.1.1.4'
H H 0.0000 0.0000 'International Tables Vol C Tables 4.2.6.8 and 6.1.1.4'
O O 0.0106 0.0060 'International Tables Vol C Tables 4.2.6.8 and 6.1.1.4'
P P 0.1023 0.0942 'International Tables Vol C Tables 4.2.6.8 and 6.1.1.4'
Sb Sb -0.5866 1.5461 'International Tables Vol C Tables 4.2.6.8 and 6.1.1.4'
Os Os -1.2165 7.6030 'International Tables Vol C Tables 4.2.6.8 and 6.1.1.4'

loop_
_geom_angle_atom_site_label_1
_geom_angle_atom_site_label_2
_geom_angle_atom_site_label_3
_geom_angle
C11 Os1 C13 91.3(3)
C11 Os1 C12 92.5(3)
C13 Os1 C12 97.2(3)
C11 Os1 C101 91.4(3)
C13 Os1 C101 164.6(3)
C12 Os1 C101 97.9(3)
C11 Os1 Sb4 174.6(2)
C13 Os1 Sb4 93.1(2)
C12 Os1 Sb4 90.1(2)
C101 Os1 Sb4 83.55(17)
C11 Os1 Os3 90.4(2)
C13 Os1 Os3 111.7(2)
C12 Os1 Os3 150.9(2)
C101 Os1 Os3 53.12(15)
Sb4 Os1 Os3 84.961(12)
C22 Os2 C21 93.0(3)
C22 Os2 C23 94.9(3)
C21 Os2 C23 92.7(3)
C22 Os2 C102 92.7(3)
C21 Os2 C102 90.7(3)
C23 Os2 C102 171.5(3)
C22 Os2 Sb4 91.3(2)
C21 Os2 Sb4 173.2(2)
C23 Os2 Sb4 92.2(2)
C102 Os2 Sb4 83.78(16)
C22 Os2 Os3 143.2(2)
C21 Os2 Os3 91.0(2)
C23 Os2 Os3 121.5(2)
C102 Os2 Os3 50.67(16)
Sb4 Os2 Os3 82.426(12)
C31 Os3 C32 90.4(3)
C31 Os3 P1 89.0(2)
C32 Os3 P1 95.1(2)
C31 Os3 C102 114.0(3)
C32 Os3 C102 94.7(3)
P1 Os3 C102 154.92(16)
C31 Os3 C101 89.5(3)
C32 Os3 C101 122.6(3)
P1 Os3 C101 142.34(16)
C102 Os3 C101 36.0(2)
C31 Os3 Os1 89.8(2)
C32 Os3 Os1 170.1(2)
P1 Os3 Os1 94.80(4)
C102 Os3 Os1 76.24(15)
C101 Os3 Os1 47.56(15)
C31 Os3 Os2 160.1(2)
C32 Os3 Os2 88.9(2)
P1 Os3 Os2 110.88(5)
C102 Os3 Os2 46.33(16)
C101 Os3 Os2 74.25(15)
Os1 Os3 Os2 87.576(9)
C411 Sb4 C421 99.9(3)
C411 Sb4 Os1 110.87(19)
C421 Sb4 Os1 123.9(2)
C411 Sb4 Os2 110.02(18)
C421 Sb4 Os2 111.50(18)
Os1 Sb4 Os2 100.586(16)
C1 P1 C2 103.3(4)
C1 P1 C111 103.9(4)
C2 P1 C111 102.0(4)
C1 P1 Os3 116.8(3)
C2 P1 Os3 115.8(3)
C111 P1 Os3 113.2(2)
O11 C11 Os1 175.4(8)
O12 C12 Os1 178.4(7)
O13 C13 Os1 178.6(7)
O21 C21 Os2 176.2(7)
O22 C22 Os2 177.9(6)
O23 C23 Os2 177.8(8)
O31 C31 Os3 176.6(7)
O32 C32 Os3 176.6(8)
C106 C101 C102 116.1(6)
C106 C101 Os1 116.9(5)
C102 C101 Os1 127.0(4)
C106 C101 Os3 124.8(5)
C102 C101 Os3 71.6(3)
Os1 C101 Os3 79.32(19)
C103 C102 C101 116.9(6)
C103 C102 Os2 115.7(5)
C101 C102 Os2 126.9(4)
C103 C102 Os3 126.1(4)
C101 C102 Os3 72.4(3)
Os2 C102 Os3 83.0(2)
C104 C103 C102 123.2(7)
C103 C104 C105 119.6(7)
C106 C105 C104 120.1(7)
C105 C106 C101 124.0(7)
C112 C111 C116 118.5(8)
C112 C111 P1 119.3(6)
C116 C111 P1 122.3(7)
C111 C112 C113 121.8(10)
C112 C113 C114 117.9(11)
C115 C114 C113 119.9(9)
C114 C115 C116 121.5(11)
C111 C116 C115 120.4(11)
C412 C411 C416 118.7(7)
C412 C411 Sb4 124.2(5)
C416 C411 Sb4 117.2(5)
C411 C412 C413 120.4(8)
C414 C413 C412 120.6(8)
C413 C414 C415 119.5(7)
C414 C415 C416 120.5(8)
C415 C416 C411 120.3(7)
C422 C421 C426 119.6(7)
C422 C421 Sb4 118.7(5)
C426 C421 Sb4 121.7(6)
C421 C422 C423 120.6(8)
C424 C423 C422 120.1(8)
C425 C424 C423 119.2(8)
C424 C425 C426 121.8(8)
C425 C426 C421 118.8(8)

loop_
_geom_bond_atom_site_label_1
_geom_bond_atom_site_label_2
_geom_bond_distance
Os1 C11 1.925(9)
Os1 C13 1.926(7)
Os1 C12 1.928(7)
Os1 C101 2.168(6)
Os1 Sb4 2.6403(5)
Os1 Os3 2.8871(3)
Os2 C22 1.909(8)
Os2 C21 1.938(7)
Os2 C23 1.947(8)
Os2 C102 2.187(7)
Os2 Sb4 2.6574(5)
Os2 Os3 3.0014(4)
Os3 C31 1.877(9)
Os3 C32 1.899(7)
Os3 P1 2.3194(17)
Os3 C102 2.339(6)
Os3 C101 2.350(6)
Sb4 C411 2.134(6)
Sb4 C421 2.157(7)
P1 C1 1.815(8)
P1 C2 1.828(8)
P1 C111 1.829(7)
O11 C11 1.137(10)
O12 C12 1.117(9)
O13 C13 1.141(9)
O21 C21 1.138(9)
O22 C22 1.155(9)
O23 C23 1.121(9)
O31 C31 1.159(10)
O32 C32 1.159(9)
C101 C106 1.438(9)
C101 C102 1.451(9)
C102 C103 1.450(9)
C103 C104 1.354(10)
C104 C105 1.394(12)
C105 C106 1.348(11)
C111 C112 1.360(12)
C111 C116 1.373(12)
C112 C113 1.391(13)
C113 C114 1.402(18)
C114 C115 1.330(18)
C115 C116 1.376(14)
C411 C412 1.385(10)
C411 C416 1.403(10)
C412 C413 1.399(11)
C413 C414 1.377(12)
C414 C415 1.383(12)
C415 C416 1.390(10)
C421 C422 1.347(11)
C421 C426 1.398(10)
C422 C423 1.393(11)
C423 C424 1.371(13)
C424 C425 1.350(13)
C425 C426 1.382(11)
